data_1557644
loop_
_publ_author_name
'Xue, Chaozhuang'
'Fan, Xing'
'Zhang, Jiaxu'
'Hu, Dandan'
'Wang, Xiao-Li'
'Wang, Xiang'
'Zhou, Rui'
'Lin, Haiping'
'Li, Youyong'
'Li, Dong-Sheng'
'Wei, Xiao'
'Zheng, Daoyuan'
'Yang, Yang'
'Han, Keli'
'Wu, Tao'

_publ_section_title
;
 Direct observation of charge transfer between molecular heterojunctions
 based on inorganic semiconductor clusters
;
_journal_issue 16
_journal_name_full 'Chemical Science'
_journal_page_first 4085
_journal_page_last 4096
_journal_paper_doi 10.1039/D0SC00458H
_journal_volume 11
_journal_year 2020
_chemical_formula_moiety 'C112 H192 In26 Mn4 N32 S51'
_chemical_formula_sum 'C112 H192 In26 Mn4 N32 S51'
_chemical_formula_weight 6827.10
_space_group_crystal_system tetragonal
_space_group_IT_number 88
_space_group_name_Hall '-I 4ad'
_space_group_name_H-M_alt 'I 41/a :2'
_audit_creation_method SHELXL-2014/7
_audit_update_record
;
2019-11-26 deposited with the CCDC.	2020-03-23 downloaded from the CCDC.
;
_cell_angle_alpha 90
_cell_angle_beta 90
_cell_angle_gamma 90
_cell_formula_units_Z 4
_cell_length_a 22.436(4)
_cell_length_b 22.436(4)
_cell_length_c 38.165(8)
_cell_measurement_reflns_used 1568
_cell_measurement_temperature 296(2)
_cell_measurement_theta_max 17.01
_cell_measurement_theta_min 2.59
_cell_volume 19211(6)
_computing_cell_refinement 'Bruker SAINT'
_computing_data_collection 'Burker APEX2'
_computing_data_reduction 'Bruker SAINT'
_computing_molecular_graphics 'Bruker SHELXTL'
_computing_publication_material 'Bruker SHELXTL'
_computing_structure_refinement 'SHELXL-2014/7 (Sheldrick, 2014)'
_computing_structure_solution 'SHELXS-97 (Sheldrick 2008)'
_diffrn_ambient_temperature 296(2)
_diffrn_measured_fraction_theta_full 0.982
_diffrn_measured_fraction_theta_max 0.982
_diffrn_measurement_device_type 'CCD area detector'
_diffrn_radiation_type MoK\a
_diffrn_radiation_wavelength 0.71073
_diffrn_reflns_av_R_equivalents 0.0868
_diffrn_reflns_av_unetI/netI 0.1073
_diffrn_reflns_Laue_measured_fraction_full 0.982
_diffrn_reflns_Laue_measured_fraction_max 0.982
_diffrn_reflns_limit_h_max 18
_diffrn_reflns_limit_h_min -18
_diffrn_reflns_limit_k_max 17
_diffrn_reflns_limit_k_min -18
_diffrn_reflns_limit_l_max 25
_diffrn_reflns_limit_l_min -30
_diffrn_reflns_number 9157
_diffrn_reflns_point_group_measured_fraction_full 0.982
_diffrn_reflns_point_group_measured_fraction_max 0.982
_diffrn_reflns_theta_full 17.248
_diffrn_reflns_theta_max 17.248
_diffrn_reflns_theta_min 1.053
_exptl_absorpt_coefficient_mu 3.907
_exptl_absorpt_correction_T_max 0.7441
_exptl_absorpt_correction_T_min 0.6194
_exptl_absorpt_correction_type multi-scan
_exptl_crystal_colour yellow
_exptl_crystal_density_diffrn 2.360
_exptl_crystal_description block
_exptl_crystal_F_000 13112
_exptl_crystal_size_max 0.15
_exptl_crystal_size_mid 0.15
_exptl_crystal_size_min 0.15
_refine_diff_density_max 1.238
_refine_diff_density_min -1.674
_refine_diff_density_rms 0.183
_refine_ls_extinction_method none
_refine_ls_goodness_of_fit_ref 1.175
_refine_ls_hydrogen_treatment undef
_refine_ls_matrix_type full
_refine_ls_number_parameters 184
_refine_ls_number_reflns 2879
_refine_ls_number_restraints 7
_refine_ls_restrained_S_all 1.176
_refine_ls_R_factor_all 0.0946
_refine_ls_R_factor_gt 0.0514
_refine_ls_shift/su_max 0.000
_refine_ls_shift/su_mean 0.000
_refine_ls_structure_factor_coef Fsqd
_refine_ls_weighting_details 'w=1/[\s^2^(Fo^2^)+(0.1000P)^2^] where P=(Fo^2^+2Fc^2^)/3'
_refine_ls_weighting_scheme calc
_refine_ls_wR_factor_gt 0.1645
_refine_ls_wR_factor_ref 0.2018
_reflns_Friedel_coverage 0.000
_reflns_number_gt 1698
_reflns_number_total 2879
_reflns_threshold_expression 'I > 2\s(I)'
_cod_data_source_file d0sc00458h2.cif
_cod_data_source_block T3T4MnInS
_cod_depositor_comments
;Adding full bibliography for 1557644--1557645.cif.

 Adding full bibliography for 1557644--1557645.cif.
;
_cod_original_cell_volume 19211(8)
_cod_original_sg_symbol_H-M 'I 41/a'
_cod_database_code 1557644
_shelx_shelxl_version_number 2014/7
_shelx_space_group_comment
;
The symmetry employed for this shelxl refinement is uniquely defined
by the following loop, which should always be used as a source of
symmetry information in preference to the above space-group names.
They are only intended as comments.
;

loop_
_space_group_symop_operation_xyz
'x, y, z'
'-x+1/2, -y, z+1/2'
'-y+3/4, x+1/4, z+1/4'
'y+3/4, -x+3/4, z+3/4'
'x+1/2, y+1/2, z+1/2'
'-x+1, -y+1/2, z+1'
'-y+5/4, x+3/4, z+3/4'
'y+5/4, -x+5/4, z+5/4'
'-x, -y, -z'
'x-1/2, y, -z-1/2'
'y-3/4, -x-1/4, -z-1/4'
'-y-3/4, x-3/4, -z-3/4'
'-x+1/2, -y+1/2, -z+1/2'
'x, y+1/2, -z'
'y-1/4, -x+1/4, -z+1/4'
'-y-1/4, x-1/4, -z-1/4'

loop_
_atom_site_label
_atom_site_type_symbol
_atom_site_fract_x
_atom_site_fract_y
_atom_site_fract_z
_atom_site_U_iso_or_equiv
_atom_site_adp_type
_atom_site_occupancy
_atom_site_site_symmetry_order
_atom_site_calc_flag
_atom_site_refinement_flags_posn
_atom_site_refinement_flags_adp
_atom_site_refinement_flags_occupancy
_atom_site_disorder_assembly
_atom_site_disorder_group
In01 In 0.50423(10) 0.55091(10) 0.66161(7) 0.0417(10) Uani 1 1 d . . . . .
Mn1 Mn 0.54152(16) 0.67160(16) 0.58796(11) 0.0064(12) Uani 1 1 d . U . . .
S1 S 0.5000 0.7500 0.6250 0.015(2) Uani 1 4 d S TU P . .
In02 In 0.38526(10) 0.58663(10) 0.58854(7) 0.0446(10) Uani 1 1 d . . . . .
In03 In 0.42261(11) 0.70860(11) 0.51348(7) 0.0467(10) Uani 1 1 d . . . . .
In04 In 0.12829(10) 0.76187(10) 0.37519(8) 0.0490(10) Uani 1 1 d . . . . .
In05 In 0.0000 0.7500 0.44999(10) 0.0493(13) Uani 1 2 d S T P . .
In06 In 0.27098(11) 0.62718(11) 0.51673(8) 0.0530(10) Uani 1 1 d . . . . .
In07 In 0.13332(11) 0.64020(11) 0.44711(8) 0.0547(10) Uani 1 1 d . . . . .
S009 S 0.5835(4) 0.5920(3) 0.6224(2) 0.042(3) Uani 1 1 d . . . . .
S00A S 0.6196(3) 0.7097(4) 0.5500(3) 0.040(3) Uani 1 1 d . . . . .
S00C S 0.4663(3) 0.6285(4) 0.5504(3) 0.044(3) Uani 1 1 d . . . . .
S00D S 0.0590(4) 0.8196(4) 0.4128(3) 0.045(3) Uani 1 1 d . . . . .
S00E S 0.5000 0.7500 0.4760(4) 0.056(4) Uani 1 2 d S T P . .
S00F S 0.3083(4) 0.5440(4) 0.5528(3) 0.054(3) Uani 1 1 d . . . . .
S00G S 0.3457(4) 0.6683(4) 0.4761(3) 0.057(3) Uani 1 1 d . . . . .
S00H S 0.5447(4) 0.4723(4) 0.6983(3) 0.059(3) Uani 1 1 d . . . . .
S00I S 0.4257(4) 0.5082(4) 0.6266(3) 0.054(3) Uani 1 1 d . . . . .
S00J S 0.1833(4) 0.8287(4) 0.3377(3) 0.060(3) Uani 1 1 d . . . . .
S00K S 0.1947(4) 0.5737(4) 0.4827(3) 0.060(3) Uani 1 1 d . . . . .
S00L S 0.0675(5) 0.6937(4) 0.4875(3) 0.070(3) Uani 1 1 d . . . . .
S00M S 0.1960(4) 0.7065(4) 0.4117(3) 0.070(4) Uani 1 1 d . . . . .

loop_
_atom_site_aniso_label
_atom_site_aniso_U_11
_atom_site_aniso_U_22
_atom_site_aniso_U_33
_atom_site_aniso_U_23
_atom_site_aniso_U_13
_atom_site_aniso_U_12
In01 0.0430(18) 0.0372(17) 0.045(2) 0.0026(15) -0.0075(15) -0.0016(13)
Mn1 0.0066(15) 0.0067(15) 0.0058(15) 0.0010(10) -0.0002(10) -0.0003(10)
S1 0.020(6) 0.020(6) 0.004(11) 0.000 0.000 0.000
In02 0.0426(18) 0.0389(18) 0.052(3) -0.0026(15) -0.0099(15) -0.0010(14)
In03 0.0496(18) 0.0485(18) 0.042(2) -0.0038(16) -0.0036(15) 0.0012(14)
In04 0.0400(19) 0.0433(18) 0.064(3) 0.0070(16) -0.0104(16) -0.0015(15)
In05 0.057(3) 0.042(2) 0.048(4) 0.000 0.000 0.010(2)
In06 0.0513(19) 0.0541(19) 0.054(3) -0.0072(16) -0.0105(16) 0.0054(15)
In07 0.056(2) 0.0460(19) 0.062(3) 0.0010(16) -0.0139(17) 0.0059(15)
S009 0.040(6) 0.033(6) 0.054(9) 0.005(6) -0.009(5) 0.004(5)
S00A 0.036(6) 0.043(6) 0.041(8) -0.001(5) 0.008(5) 0.004(5)
S00C 0.033(6) 0.040(6) 0.057(9) -0.003(5) -0.007(5) 0.006(5)
S00D 0.054(7) 0.035(6) 0.047(8) 0.003(5) -0.004(6) -0.006(5)
S00E 0.047(9) 0.071(10) 0.049(13) 0.000 0.000 -0.013(8)
S00F 0.055(7) 0.042(6) 0.066(9) 0.002(6) -0.021(6) -0.012(5)
S00G 0.056(7) 0.083(8) 0.033(9) -0.001(6) -0.004(6) -0.020(6)
S00H 0.061(7) 0.039(6) 0.077(10) 0.021(6) -0.024(6) -0.014(5)
S00I 0.051(7) 0.037(6) 0.074(9) 0.006(6) -0.037(6) -0.009(5)
S00J 0.038(6) 0.065(7) 0.078(10) 0.032(6) -0.001(6) -0.017(5)
S00K 0.062(7) 0.050(7) 0.068(10) -0.012(6) -0.046(6) 0.007(6)
S00L 0.085(8) 0.073(8) 0.051(9) 0.006(7) -0.009(7) 0.043(6)
S00M 0.051(7) 0.080(8) 0.079(11) 0.023(7) -0.032(7) -0.009(6)

loop_
_atom_type_symbol
_atom_type_description
_atom_type_scat_dispersion_real
_atom_type_scat_dispersion_imag
_atom_type_scat_source
C C 0.0033 0.0016 'International Tables Vol C Tables 4.2.6.8 and 6.1.1.4'
In In -0.7276 1.3100 'International Tables Vol C Tables 4.2.6.8 and 6.1.1.4'
Mn Mn 0.3368 0.7283 'International Tables Vol C Tables 4.2.6.8 and 6.1.1.4'
N N 0.0061 0.0033 'International Tables Vol C Tables 4.2.6.8 and 6.1.1.4'
S S 0.1246 0.1234 'International Tables Vol C Tables 4.2.6.8 and 6.1.1.4'
H H 0.0000 0.0000 'International Tables Vol C Tables 4.2.6.8 and 6.1.1.4'

loop_
_geom_angle_atom_site_label_1
_geom_angle_atom_site_label_2
_geom_angle_atom_site_label_3
_geom_angle
_geom_angle_site_symmetry_1
_geom_angle_site_symmetry_3
_geom_angle_publ_flag
S00I In01 S00H 107.7(3) . . ?
S00I In01 S009 109.6(3) . . ?
S00H In01 S009 110.3(3) . . ?
S00I In01 S00A 108.4(3) . 15_566 ?
S00H In01 S00A 109.1(3) . 15_566 ?
S009 In01 S00A 111.7(3) . 15_566 ?
S009 Mn1 S00C 107.5(3) . . ?
S009 Mn1 S00A 107.7(3) . . ?
S00C Mn1 S00A 106.9(3) . . ?
S009 Mn1 S1 111.6(3) . . ?
S00C Mn1 S1 111.4(2) . . ?
S00A Mn1 S1 111.5(2) . . ?
Mn1 S1 Mn1 109.59(10) . 12_767 ?
Mn1 S1 Mn1 109.59(10) . 15_566 ?
Mn1 S1 Mn1 109.23(19) 12_767 15_566 ?
Mn1 S1 Mn1 109.23(19) . 6_564 ?
Mn1 S1 Mn1 109.59(10) 12_767 6_564 ?
Mn1 S1 Mn1 109.59(10) 15_566 6_564 ?
S00F In02 S00I 108.4(3) . . ?
S00F In02 S00C 110.0(3) . . ?
S00I In02 S00C 110.1(3) . . ?
S00F In02 S009 110.0(3) . 15_566 ?
S00I In02 S009 107.5(3) . 15_566 ?
S00C In02 S009 110.8(3) . 15_566 ?
S00G In03 S00E 107.8(4) . . ?
S00G In03 S00C 110.3(3) . . ?
S00E In03 S00C 109.2(3) . . ?
S00G In03 S00A 109.5(3) . 6_564 ?
S00E In03 S00A 108.6(2) . 6_564 ?
S00C In03 S00A 111.4(3) . 6_564 ?
S00M In04 S00J 110.0(3) . . ?
S00M In04 S00D 109.3(4) . . ?
S00J In04 S00D 109.8(3) . . ?
S00M In04 S00D 109.7(3) . 11_566 ?
S00J In04 S00D 108.5(3) . 11_566 ?
S00D In04 S00D 109.6(4) . 11_566 ?
S00L In05 S00L 108.0(5) . 6_464 ?
S00L In05 S00D 109.9(3) . 6_464 ?
S00L In05 S00D 109.3(3) 6_464 6_464 ?
S00L In05 S00D 109.3(3) . . ?
S00L In05 S00D 109.9(3) 6_464 . ?
S00D In05 S00D 110.6(4) 6_464 . ?
S00H In06 S00K 109.0(3) 15_566 . ?
S00H In06 S00G 112.1(3) 15_566 . ?
S00K In06 S00G 108.9(3) . . ?
S00H In06 S00F 112.8(4) 15_566 . ?
S00K In06 S00F 99.3(3) . . ?
S00G In06 S00F 113.8(3) . . ?
S00K In07 S00J 99.9(3) . 11_566 ?
S00K In07 S00L 106.8(4) . . ?
S00J In07 S00L 111.7(4) 11_566 . ?
S00K In07 S00M 110.7(3) . . ?
S00J In07 S00M 113.4(4) 11_566 . ?
S00L In07 S00M 113.3(4) . . ?
Mn1 S009 In01 108.7(3) . . ?
Mn1 S009 In02 108.3(3) . 12_767 ?
In01 S009 In02 107.0(4) . 12_767 ?
Mn1 S00A In03 108.6(3) . 6_564 ?
Mn1 S00A In01 107.6(4) . 12_767 ?
In03 S00A In01 107.7(3) 6_564 12_767 ?
Mn1 S00C In03 108.8(3) . . ?
Mn1 S00C In02 108.2(4) . . ?
In03 S00C In02 108.3(3) . . ?
In04 S00D In05 109.6(3) . . ?
In04 S00D In04 109.6(4) . 16_666 ?
In05 S00D In04 108.6(3) . 16_666 ?
In03 S00E In03 108.0(5) 6_564 . ?
In02 S00F In06 105.1(3) . . ?
In03 S00G In06 104.8(4) . . ?
In01 S00H In06 104.9(3) . 12_767 ?
In01 S00I In02 108.2(3) . . ?
In04 S00J In07 106.8(3) . 16_666 ?
In07 S00K In06 112.8(3) . . ?
In05 S00L In07 105.0(4) . . ?
In04 S00M In07 105.6(3) . . ?

loop_
_geom_bond_atom_site_label_1
_geom_bond_atom_site_label_2
_geom_bond_distance
_geom_bond_site_symmetry_2
_geom_bond_publ_flag
In01 S00I 2.410(9) . ?
In01 S00H 2.429(9) . ?
In01 S009 2.502(9) . ?
In01 S00A 2.516(9) 15_566 ?
Mn1 S009 2.409(9) . ?
Mn1 S00C 2.416(9) . ?
Mn1 S00A 2.430(9) . ?
Mn1 S1 2.441(4) . ?
S1 Mn1 2.441(4) 12_767 ?
S1 Mn1 2.441(4) 15_566 ?
S1 Mn1 2.441(4) 6_564 ?
In02 S00F 2.398(9) . ?
In02 S00I 2.457(9) . ?
In02 S00C 2.510(9) . ?
In02 S009 2.525(9) 15_566 ?
In03 S00G 2.413(9) . ?
In03 S00E 2.435(9) . ?
In03 S00C 2.485(9) . ?
In03 S00A 2.488(9) 6_564 ?
In04 S00M 2.407(10) . ?
In04 S00J 2.413(9) . ?
In04 S00D 2.481(9) . ?
In04 S00D 2.523(9) 11_566 ?
In05 S00L 2.438(9) . ?
In05 S00L 2.438(9) 6_464 ?
In05 S00D 2.491(9) 6_464 ?
In05 S00D 2.492(9) . ?
In06 S00H 2.458(9) 15_566 ?
In06 S00K 2.460(9) . ?
In06 S00G 2.463(9) . ?
In06 S00F 2.467(9) . ?
In07 S00K 2.444(9) . ?
In07 S00J 2.446(10) 11_566 ?
In07 S00L 2.449(10) . ?
In07 S00M 2.454(10) . ?
S009 In02 2.525(9) 12_767 ?
S00A In03 2.488(9) 6_564 ?
S00A In01 2.516(9) 12_767 ?
S00D In04 2.523(9) 16_666 ?
S00E In03 2.434(9) 6_564 ?
S00H In06 2.458(9) 12_767 ?
S00J In07 2.446(9) 16_666 ?
